data_9017318
loop_
_publ_author_name
'Swaminathan, S.'
'Craven, B. M.'

_publ_section_title
;
 The crystal structure and molecular thermal motion of urea
 at 12, 60 and 123 K from neutron diffraction
 Note: neutron data, T = 12 K
;
_journal_name_full 'Acta Crystallographica, Section B'
_journal_page_first 300
_journal_page_last 306
_journal_volume 40
_journal_year 1984
_chemical_compound_source Synthetic
_chemical_formula_sum 'C H4 N2 O'
_chemical_name_mineral Urea
_space_group_IT_number 113
_space_group_name_Hall 'P -4 2ab'
_space_group_name_H-M_alt 'P -4 21 m'
_symmetry_space_group_name_H-M 'P -4 21 m'
_cell_angle_alpha 90
_cell_angle_beta 90
_cell_angle_gamma 90
_cell_length_a 5.565
_cell_length_b 5.565
_cell_length_c 4.684
_cell_formula_units_Z 2
_cell_volume 145.060
_database_code_amcsd 0020674
_diffrn_ambient_temperature 12
_exptl_crystal_density_diffrn 1.375
_cod_data_source_file inputs/fixed/downloads/11/11355.cif
_cod_data_source_block 11355
_cod_database_code 9017318

loop_
_space_group_symop_operation_xyz
x,y,z
1/2-y,1/2-x,z
y,-x,-z
1/2-x,1/2+y,-z
-x,-y,z
1/2+y,1/2+x,z
-y,x,-z
1/2+x,1/2-y,-z

loop_
_atom_site_aniso_label
_atom_site_aniso_U_11
_atom_site_aniso_U_22
_atom_site_aniso_U_33
_atom_site_aniso_U_12
_atom_site_aniso_U_13
_atom_site_aniso_U_23
C 0.00630 0.00630 0.00350 0.00020 0.00000 0.00000
H1 0.02770 0.02770 0.01850 -0.01430 -0.00290 -0.00290
H2 0.02940 0.02940 0.01160 -0.00940 0.00150 0.00150
N 0.01130 0.01130 0.00590 -0.00520 0.00040 0.00040
O 0.00870 0.00870 0.00320 0.00020 0.00000 0.00000

loop_
_atom_site_label
_atom_site_fract_x
_atom_site_fract_y
_atom_site_fract_z
C 0.00000 0.50000 0.32600
H1 0.25750 0.75750 0.28270
H2 0.14410 0.64410 -0.03800
N 0.14590 0.64590 0.17660
O 0.00000 0.50000 0.59530

loop_
_cod_related_entry_id
_cod_related_entry_database
_cod_related_entry_code
1 AMCSD 0020674
